data_4508880
loop_
_publ_author_name
'Pigge, F. Christopher'
'Dighe, Mayuri K.'
'Rath, Nigam P.'

_publ_section_title
;
 Self-Assembly of Sticky TABs:&#x2009; Inclusion Complexes and Hydrates
 from 1,3,5-Tris(4-hydroxybenzoyl)benzene
;
_journal_issue 12
_journal_name_full 'Crystal Growth &amp; Design'
_journal_page_first 2732
_journal_paper_doi 10.1021/cg0604226
_journal_volume 6
_journal_year 2006
_chemical_formula_sum 'C27.5 H26 O9.25'
_chemical_formula_weight 504.48
_chemical_name_systematic
; 
 ? 
;
_space_group_IT_number 14
_symmetry_cell_setting monoclinic
_symmetry_space_group_name_Hall '-P 2yn'
_symmetry_space_group_name_H-M 'P 1 21/n 1'
_atom_sites_solution_hydrogens geom
_atom_sites_solution_primary direct
_atom_sites_solution_secondary difmap
_audit_creation_method SHELXL-97
_cell_angle_alpha 90.00
_cell_angle_beta 91.572(2)
_cell_angle_gamma 90.00
_cell_formula_units_Z 4
_cell_length_a 13.0899(12)
_cell_length_b 13.4348(12)
_cell_length_c 14.1899(12)
_cell_measurement_reflns_used 2350
_cell_measurement_temperature 167(2)
_cell_measurement_theta_max 23.3
_cell_measurement_theta_min 2.2
_cell_volume 2494.5(4)
_computing_cell_refinement 'Bruker SMART'
_computing_data_collection 'Bruker SMART'
_computing_data_reduction 'Bruker SAINT'
_computing_molecular_graphics 'Bruker-SHELXTL (Sheldrick, 2003)'
_computing_publication_material 'Bruker-SHELXTL (Sheldrick, 2003)'
_computing_structure_refinement 'Bruker-SHELXTL (Sheldrick, 2003)'
_computing_structure_solution 'Bruker-SHELXTL (Sheldrick, 2003)'
_diffrn_ambient_temperature 167(2)
_diffrn_measured_fraction_theta_full 0.990
_diffrn_measured_fraction_theta_max 0.990
_diffrn_measurement_device_type 'CCD area detector'
_diffrn_measurement_method 'phi and omega scans'
_diffrn_radiation_monochromator graphite
_diffrn_radiation_source 'normal-focus sealed tube'
_diffrn_radiation_type MoK\a
_diffrn_radiation_wavelength 0.71073
_diffrn_reflns_av_R_equivalents 0.1522
_diffrn_reflns_av_sigmaI/netI 0.1304
_diffrn_reflns_limit_h_max 15
_diffrn_reflns_limit_h_min -15
_diffrn_reflns_limit_k_max 15
_diffrn_reflns_limit_k_min -15
_diffrn_reflns_limit_l_max 16
_diffrn_reflns_limit_l_min -16
_diffrn_reflns_number 26769
_diffrn_reflns_theta_full 25.00
_diffrn_reflns_theta_max 25.00
_diffrn_reflns_theta_min 2.09
_exptl_absorpt_coefficient_mu 0.102
_exptl_absorpt_correction_T_max 0.9909
_exptl_absorpt_correction_T_min 0.9702
_exptl_absorpt_correction_type none
_exptl_crystal_colour light
_exptl_crystal_density_diffrn 1.343
_exptl_crystal_density_meas ?
_exptl_crystal_density_method 'not measured'
_exptl_crystal_description rectangular
_exptl_crystal_F_000 1060
_exptl_crystal_size_max 0.30
_exptl_crystal_size_mid 0.12
_exptl_crystal_size_min 0.09
_refine_diff_density_max 0.466
_refine_diff_density_min -0.343
_refine_diff_density_rms 0.082
_refine_ls_extinction_method none
_refine_ls_goodness_of_fit_ref 1.142
_refine_ls_hydrogen_treatment noref
_refine_ls_matrix_type full
_refine_ls_number_parameters 340
_refine_ls_number_reflns 4346
_refine_ls_number_restraints 0
_refine_ls_restrained_S_all 1.142
_refine_ls_R_factor_all 0.1905
_refine_ls_R_factor_gt 0.1126
_refine_ls_shift/su_max 0.000
_refine_ls_shift/su_mean 0.000
_refine_ls_structure_factor_coef Fsqd
_refine_ls_weighting_details 'calc w=1/[\s^2^(Fo^2^)+(0.0747P)^2^+7.6877P] where P=(Fo^2^+2Fc^2^)/3'
_refine_ls_weighting_scheme calc
_refine_ls_wR_factor_gt 0.2162
_refine_ls_wR_factor_ref 0.2458
_reflns_number_gt 2480
_reflns_number_total 4346
_reflns_threshold_expression >2sigma(I)
_cod_data_source_file cg0604226sup1.cif
_cod_data_source_block f9904
_cod_depositor_comments
;
The following automatic conversions were performed:

'_symmetry_cell_setting' value 'Monoclinic' changed to 'monoclinic'
according to /home/saulius/struct/CIF-dictionaries/cif_core.dic
dictionary named 'cif_core.dic' version 2.4.2 from 2011-04-26.

Automatic conversion script
Id: cif_fix_values 1891 2012-01-12 08:04:46Z andrius 

The following automatic conversions were performed:

'_exptl_crystal_density_meas' value 'no' was changed to '?' - the
value is perceived as not measured.

Automatic conversion script
Id: cif_fix_values 3008 2015-01-20 13:52:24Z robertas 
;
_cod_original_sg_symbol_H-M P2~1~/n
_cod_original_formula_sum 'C27.50 H26 O9.25'
_cod_database_code 4508880

loop_
_symmetry_equiv_pos_as_xyz
'x, y, z'
'-x+1/2, y+1/2, -z+1/2'
'-x, -y, -z'
'x-1/2, -y-1/2, z-1/2'

loop_
_atom_site_label
_atom_site_type_symbol
_atom_site_fract_x
_atom_site_fract_y
_atom_site_fract_z
_atom_site_U_iso_or_equiv
_atom_site_adp_type
_atom_site_occupancy
_atom_site_symmetry_multiplicity
_atom_site_calc_flag
_atom_site_refinement_flags
O1 O 0.7437(3) 0.2155(4) 0.4344(3) 0.0379(12) Uani 1 1 d .
O2 O 0.8190(3) -0.0796(3) 0.7643(3) 0.0302(11) Uani 1 1 d .
O3 O 1.1089(3) 0.2689(3) 0.7076(3) 0.0341(12) Uani 1 1 d .
O4 O 0.2929(3) 0.0883(4) 0.5186(3) 0.0418(13) Uani 1 1 d .
H4A H 0.2707 0.0902 0.5736 0.063 Uiso 1 1 calc R
O5 O 0.8898(3) 0.0345(3) 1.1887(3) 0.0378(12) Uani 1 1 d .
H5A H 0.8739 0.0911 1.2085 0.057 Uiso 1 1 calc R
O6 O 1.0064(3) 0.7123(3) 0.6007(3) 0.0376(12) Uani 1 1 d .
H6A H 0.9469 0.7351 0.6053 0.056 Uiso 1 1 calc R
C1 C 0.7851(4) 0.1728(4) 0.5910(4) 0.0170(13) Uani 1 1 d .
C2 C 0.7798(4) 0.0957(5) 0.6557(4) 0.0232(15) Uani 1 1 d .
H2 H 0.7268 0.0477 0.6494 0.028 Uiso 1 1 calc R
C3 C 0.8511(4) 0.0881(4) 0.7293(4) 0.0183(13) Uani 1 1 d .
C4 C 0.9290(4) 0.1572(5) 0.7367(4) 0.0212(14) Uani 1 1 d .
H4 H 0.9779 0.1523 0.7872 0.025 Uiso 1 1 calc R
C5 C 0.9371(4) 0.2339(4) 0.6715(4) 0.0193(14) Uani 1 1 d .
C6 C 0.8638(4) 0.2413(5) 0.5995(4) 0.0211(14) Uani 1 1 d .
H6 H 0.8676 0.2941 0.5553 0.025 Uiso 1 1 calc R
C7 C 0.7114(5) 0.1832(4) 0.5083(4) 0.0217(14) Uani 1 1 d .
C8 C 0.6024(4) 0.1553(4) 0.5157(4) 0.0197(14) Uani 1 1 d .
C9 C 0.5461(5) 0.1376(4) 0.4336(4) 0.0251(15) Uani 1 1 d .
H9 H 0.5785 0.1405 0.3745 0.030 Uiso 1 1 calc R
C10 C 0.4436(5) 0.1157(5) 0.4364(5) 0.0297(16) Uani 1 1 d .
H10 H 0.4061 0.1041 0.3792 0.036 Uiso 1 1 calc R
C11 C 0.3942(4) 0.1104(4) 0.5211(5) 0.0259(15) Uani 1 1 d .
C12 C 0.4499(5) 0.1300(4) 0.6043(5) 0.0258(15) Uani 1 1 d .
H12 H 0.4167 0.1287 0.6630 0.031 Uiso 1 1 calc R
C13 C 0.5527(4) 0.1512(4) 0.6017(4) 0.0218(14) Uani 1 1 d .
H13 H 0.5902 0.1631 0.6588 0.026 Uiso 1 1 calc R
C14 C 0.8430(4) 0.0024(4) 0.7963(4) 0.0224(15) Uani 1 1 d .
C15 C 0.8572(4) 0.0164(4) 0.8984(4) 0.0183(14) Uani 1 1 d .
C16 C 0.8707(4) -0.0686(5) 0.9533(4) 0.0226(14) Uani 1 1 d .
H16 H 0.8731 -0.1323 0.9243 0.027 Uiso 1 1 calc R
C17 C 0.8805(4) -0.0602(5) 1.0505(5) 0.0284(16) Uani 1 1 d .
H17 H 0.8890 -0.1184 1.0878 0.034 Uiso 1 1 calc R
C18 C 0.8781(4) 0.0321(5) 1.0936(4) 0.0226(15) Uani 1 1 d .
C19 C 0.8627(4) 0.1165(5) 1.0384(4) 0.0229(15) Uani 1 1 d .
H19 H 0.8589 0.1801 1.0675 0.027 Uiso 1 1 calc R
C20 C 0.8529(4) 0.1086(4) 0.9425(4) 0.0214(15) Uani 1 1 d .
H20 H 0.8430 0.1670 0.9056 0.026 Uiso 1 1 calc R
C21 C 1.0274(5) 0.3027(5) 0.6789(4) 0.0240(15) Uani 1 1 d .
C22 C 1.0164(4) 0.4100(4) 0.6573(4) 0.0212(14) Uani 1 1 d .
C23 C 1.1043(4) 0.4640(5) 0.6373(4) 0.0263(15) Uani 1 1 d .
H23 H 1.1685 0.4311 0.6369 0.032 Uiso 1 1 calc R
C24 C 1.0988(5) 0.5648(5) 0.6181(5) 0.0338(17) Uani 1 1 d .
H24 H 1.1590 0.6008 0.6041 0.041 Uiso 1 1 calc R
C25 C 1.0059(5) 0.6128(5) 0.6194(4) 0.0261(15) Uani 1 1 d .
C26 C 0.9181(5) 0.5599(5) 0.6388(4) 0.0277(16) Uani 1 1 d .
H26 H 0.8540 0.5931 0.6396 0.033 Uiso 1 1 calc R
C27 C 0.9233(5) 0.4598(5) 0.6568(4) 0.0256(15) Uani 1 1 d .
H27 H 0.8625 0.4240 0.6692 0.031 Uiso 1 1 calc R
O2S O 0.8247(4) -0.2044(3) 0.6123(3) 0.0433(13) Uani 1 1 d .
O3S O 0.8431(4) 0.2061(4) 1.2619(3) 0.0559(16) Uani 1 1 d .
O1S O 1.2065(4) 0.0895(4) 0.6818(5) 0.077(2) Uani 1 1 d .
C1S C 1.0000 1.0000 0.5000 0.172(11) Uani 1 2 d S
O4S O 0.9436(18) 1.0567(18) 0.4173(15) 0.063(7) Uani 0.25 1 d P
H1S H 1.1758 0.0206 0.6457 0.050 Uiso 1 1 d .
H1S' H 1.1621 0.1593 0.6850 0.050 Uiso 1 1 d .
H2S H 0.8241 -0.1534 0.6651 0.050 Uiso 1 1 d .
H2S' H 0.7871 -0.1612 0.5555 0.050 Uiso 1 1 d .
H3S H 0.8406 0.1662 1.3258 0.050 Uiso 1 1 d .
H3S' H 0.8964 0.2280 1.2153 0.050 Uiso 1 1 d .

loop_
_atom_site_aniso_label
_atom_site_aniso_U_11
_atom_site_aniso_U_22
_atom_site_aniso_U_33
_atom_site_aniso_U_23
_atom_site_aniso_U_13
_atom_site_aniso_U_12
O1 0.038(3) 0.058(3) 0.018(3) 0.004(2) 0.006(2) -0.017(2)
O2 0.036(3) 0.025(3) 0.029(3) -0.006(2) 0.001(2) -0.006(2)
O3 0.020(2) 0.039(3) 0.043(3) 0.006(2) 0.000(2) -0.004(2)
O4 0.022(2) 0.053(3) 0.050(3) -0.009(3) -0.004(2) 0.000(2)
O5 0.048(3) 0.039(3) 0.027(3) 0.002(2) -0.001(2) -0.001(2)
O6 0.038(3) 0.022(3) 0.053(3) 0.002(2) 0.013(2) -0.002(2)
C1 0.016(3) 0.017(3) 0.018(3) -0.002(3) 0.006(2) -0.005(3)
C2 0.020(3) 0.022(4) 0.028(4) -0.010(3) 0.007(3) -0.001(3)
C3 0.017(3) 0.015(3) 0.023(3) 0.000(3) 0.006(3) 0.001(3)
C4 0.014(3) 0.028(4) 0.022(3) -0.004(3) 0.002(3) 0.001(3)
C5 0.020(3) 0.022(4) 0.016(3) -0.002(3) 0.003(3) 0.002(3)
C6 0.024(3) 0.022(4) 0.018(3) -0.003(3) 0.008(3) 0.002(3)
C7 0.027(3) 0.013(3) 0.025(4) -0.005(3) 0.004(3) 0.001(3)
C8 0.028(3) 0.017(3) 0.014(3) 0.004(3) 0.000(3) 0.004(3)
C9 0.031(4) 0.017(3) 0.027(4) 0.002(3) -0.004(3) 0.001(3)
C10 0.032(4) 0.027(4) 0.029(4) -0.004(3) -0.014(3) -0.004(3)
C11 0.016(3) 0.014(3) 0.047(5) -0.004(3) -0.003(3) 0.007(3)
C12 0.031(4) 0.015(3) 0.032(4) -0.001(3) 0.007(3) 0.007(3)
C13 0.018(3) 0.018(3) 0.029(4) -0.002(3) -0.006(3) -0.001(3)
C14 0.013(3) 0.019(4) 0.035(4) -0.002(3) 0.002(3) 0.002(3)
C15 0.015(3) 0.017(3) 0.023(4) 0.003(3) 0.003(3) 0.004(3)
C16 0.016(3) 0.021(4) 0.031(4) -0.001(3) 0.000(3) -0.005(3)
C17 0.016(3) 0.030(4) 0.039(4) 0.014(3) -0.001(3) -0.004(3)
C18 0.015(3) 0.032(4) 0.021(4) 0.005(3) 0.004(3) -0.004(3)
C19 0.018(3) 0.024(4) 0.027(4) -0.006(3) 0.000(3) -0.001(3)
C20 0.013(3) 0.020(4) 0.030(4) 0.007(3) 0.002(3) 0.001(3)
C21 0.025(4) 0.031(4) 0.016(3) -0.003(3) 0.002(3) 0.000(3)
C22 0.016(3) 0.025(4) 0.022(3) 0.000(3) -0.005(3) -0.005(3)
C23 0.016(3) 0.033(4) 0.030(4) 0.002(3) 0.006(3) 0.003(3)
C24 0.030(4) 0.027(4) 0.045(5) -0.003(3) 0.014(3) -0.013(3)
C25 0.029(4) 0.029(4) 0.021(4) -0.001(3) 0.009(3) -0.003(3)
C26 0.029(4) 0.030(4) 0.025(4) -0.009(3) 0.006(3) 0.003(3)
C27 0.020(3) 0.030(4) 0.027(4) -0.001(3) -0.001(3) -0.004(3)
O2S 0.055(3) 0.034(3) 0.041(3) -0.009(2) -0.007(2) 0.015(2)
O3S 0.078(4) 0.045(3) 0.047(3) -0.001(3) 0.044(3) -0.010(3)
O1S 0.058(4) 0.063(4) 0.112(5) 0.047(4) 0.037(3) 0.015(3)
C1S 0.103(16) 0.25(3) 0.16(2) -0.07(2) 0.035(15) 0.045(18)
O4S 0.069(16) 0.081(18) 0.040(14) -0.013(12) -0.008(12) 0.012(13)

loop_
_atom_type_symbol
_atom_type_description
_atom_type_scat_dispersion_real
_atom_type_scat_dispersion_imag
_atom_type_scat_source
C C 0.0033 0.0016 'International Tables Vol C Tables 4.2.6.8 and 6.1.1.4'
H H 0.0000 0.0000 'International Tables Vol C Tables 4.2.6.8 and 6.1.1.4'
O O 0.0106 0.0060 'International Tables Vol C Tables 4.2.6.8 and 6.1.1.4'

loop_
_geom_angle_atom_site_label_1
_geom_angle_atom_site_label_2
_geom_angle_atom_site_label_3
_geom_angle
_geom_angle_site_symmetry_1
C6 C1 C2 119.3(5) .
C6 C1 C7 117.8(5) .
C2 C1 C7 122.8(5) .
C3 C2 C1 120.6(5) .
C4 C3 C2 119.2(6) .
C4 C3 C14 122.2(5) .
C2 C3 C14 118.5(5) .
C3 C4 C5 121.1(5) .
C6 C5 C4 118.6(6) .
C6 C5 C21 122.3(5) .
C4 C5 C21 118.9(5) .
C1 C6 C5 121.0(6) .
O1 C7 C8 120.5(5) .
O1 C7 C1 118.2(5) .
C8 C7 C1 121.3(5) .
C9 C8 C13 118.5(5) .
C9 C8 C7 118.5(5) .
C13 C8 C7 122.9(5) .
C10 C9 C8 120.7(6) .
C9 C10 C11 121.1(6) .
O4 C11 C10 118.0(6) .
O4 C11 C12 123.3(6) .
C10 C11 C12 118.7(6) .
C13 C12 C11 120.3(6) .
C12 C13 C8 120.6(6) .
O2 C14 C15 120.3(6) .
O2 C14 C3 118.3(6) .
C15 C14 C3 121.3(5) .
C20 C15 C16 119.1(5) .
C20 C15 C14 123.6(5) .
C16 C15 C14 117.3(5) .
C17 C16 C15 119.8(6) .
C18 C17 C16 120.7(6) .
O5 C18 C17 117.3(6) .
O5 C18 C19 123.5(6) .
C17 C18 C19 119.1(6) .
C20 C19 C18 120.4(6) .
C19 C20 C15 120.9(6) .
O3 C21 C22 120.8(6) .
O3 C21 C5 118.3(6) .
C22 C21 C5 120.8(5) .
C27 C22 C23 118.4(6) .
C27 C22 C21 123.4(5) .
C23 C22 C21 118.1(5) .
C24 C23 C22 120.7(6) .
C25 C24 C23 119.8(6) .
O6 C25 C24 116.6(6) .
O6 C25 C26 123.3(6) .
C24 C25 C26 120.0(6) .
C27 C26 C25 120.2(6) .
C26 C27 C22 120.8(6) .
O4S C1S O4S 179.999(6) 3_776

loop_
_geom_bond_atom_site_label_1
_geom_bond_atom_site_label_2
_geom_bond_distance
_geom_bond_site_symmetry_2
O1 C7 1.221(7) .
O2 C14 1.229(7) .
O3 C21 1.219(7) .
O4 C11 1.358(7) .
O5 C18 1.354(7) .
O6 C25 1.363(7) .
C1 C6 1.383(8) .
C1 C2 1.387(8) .
C1 C7 1.506(8) .
C2 C3 1.385(8) .
C3 C4 1.381(8) .
C3 C14 1.499(8) .
C4 C5 1.390(8) .
C5 C6 1.386(8) .
C5 C21 1.503(8) .
C7 C8 1.480(8) .
C8 C9 1.382(8) .
C8 C13 1.400(8) .
C9 C10 1.374(8) .
C10 C11 1.382(9) .
C11 C12 1.395(8) .
C12 C13 1.377(8) .
C14 C15 1.467(8) .
C15 C20 1.390(8) .
C15 C16 1.391(8) .
C16 C17 1.386(9) .
C17 C18 1.383(9) .
C18 C19 1.391(8) .
C19 C20 1.367(8) .
C21 C22 1.479(9) .
C22 C27 1.390(8) .
C22 C23 1.396(8) .
C23 C24 1.382(9) .
C24 C25 1.378(9) .
C25 C26 1.386(8) .
C26 C27 1.371(9) .
C1S O4S 1.57(2) 3_776
C1S O4S 1.57(2) .

loop_
_geom_torsion_atom_site_label_1
_geom_torsion_atom_site_label_2
_geom_torsion_atom_site_label_3
_geom_torsion_atom_site_label_4
_geom_torsion
C6 C1 C2 C3 1.4(8)
C7 C1 C2 C3 178.3(5)
C1 C2 C3 C4 -1.2(8)
C1 C2 C3 C14 -179.1(5)
C2 C3 C4 C5 -0.2(8)
C14 C3 C4 C5 177.5(5)
C3 C4 C5 C6 1.5(8)
C3 C4 C5 C21 -175.7(5)
C2 C1 C6 C5 0.0(8)
C7 C1 C6 C5 -177.1(5)
C4 C5 C6 C1 -1.4(8)
C21 C5 C6 C1 175.7(5)
C6 C1 C7 O1 32.6(8)
C2 C1 C7 O1 -144.4(6)
C6 C1 C7 C8 -147.2(5)
C2 C1 C7 C8 35.8(8)
O1 C7 C8 C9 19.4(8)
C1 C7 C8 C9 -160.8(5)
O1 C7 C8 C13 -157.3(6)
C1 C7 C8 C13 22.6(9)
C13 C8 C9 C10 -0.4(9)
C7 C8 C9 C10 -177.2(5)
C8 C9 C10 C11 -0.3(9)
C9 C10 C11 O4 -179.9(5)
C9 C10 C11 C12 1.5(9)
O4 C11 C12 C13 179.6(6)
C10 C11 C12 C13 -1.9(9)
C11 C12 C13 C8 1.2(9)
C9 C8 C13 C12 -0.1(9)
C7 C8 C13 C12 176.6(5)
C4 C3 C14 O2 -138.6(6)
C2 C3 C14 O2 39.2(8)
C4 C3 C14 C15 45.0(8)
C2 C3 C14 C15 -137.2(6)
O2 C14 C15 C20 -159.4(6)
C3 C14 C15 C20 17.0(8)
O2 C14 C15 C16 17.4(8)
C3 C14 C15 C16 -166.3(5)
C20 C15 C16 C17 -0.7(8)
C14 C15 C16 C17 -177.5(5)
C15 C16 C17 C18 -0.6(8)
C16 C17 C18 O5 -179.0(5)
C16 C17 C18 C19 1.8(8)
O5 C18 C19 C20 179.0(5)
C17 C18 C19 C20 -1.8(8)
C18 C19 C20 C15 0.6(8)
C16 C15 C20 C19 0.7(8)
C14 C15 C20 C19 177.3(5)
C6 C5 C21 O3 -144.0(6)
C4 C5 C21 O3 33.1(8)
C6 C5 C21 C22 39.6(9)
C4 C5 C21 C22 -143.3(6)
O3 C21 C22 C27 -156.5(6)
C5 C21 C22 C27 19.8(9)
O3 C21 C22 C23 22.8(9)
C5 C21 C22 C23 -160.9(5)
C27 C22 C23 C24 0.4(9)
C21 C22 C23 C24 -178.9(6)
C22 C23 C24 C25 0.5(10)
C23 C24 C25 O6 179.4(6)
C23 C24 C25 C26 -0.7(10)
O6 C25 C26 C27 179.9(6)
C24 C25 C26 C27 0.0(9)
C25 C26 C27 C22 0.9(9)
C23 C22 C27 C26 -1.1(9)
C21 C22 C27 C26 178.2(6)
